data_7020733
loop_
_publ_author_name
'Marqu\'es-Gonz\'alez, Santiago'
'Yufit, Dmitry S.'
'Howard, Judith A. K.'
'Mart\'in, Santiago'
'Osorio, Henrry M.'
'Garc\'ia-Su\'arez, V\'ictor M'
'Nichols, Richard J.'
'Higgins, Simon J.'
'Cea, Pilar'
'Low, Paul J.'

_publ_section_title
;
 Simplifying the conductance profiles of molecular junctions: the use of
 the trimethylsilylethynyl moiety as a molecule-gold contact.
;
_journal_issue 2
_journal_name_full 'Dalton transactions (Cambridge, England : 2003)'
_journal_page_first 338
_journal_page_last 341
_journal_paper_doi 10.1039/c2dt31825c
_journal_volume 42
_journal_year 2013
_chemical_formula_moiety 'C78 H74 P4 Ru Si2'
_chemical_formula_sum 'C78 H74 P4 Ru Si2'
_chemical_formula_weight 1292.50
_chemical_name_systematic
;
?
;
_space_group_crystal_system triclinic
_space_group_IT_number 2
_space_group_name_Hall '-P 1'
_space_group_name_H-M_alt 'P -1'
_symmetry_space_group_name_Hall '-P 1'
_symmetry_space_group_name_H-M 'P -1'
_atom_sites_solution_hydrogens difmap
_atom_sites_solution_primary direct
_atom_sites_solution_secondary difmap
_audit_creation_date 2011-10-20
_audit_creation_method
;
Olex2 1.1-beta
(compiled 2011.09.28 svn.r2007, GUI svn.r3868)
;
_cell_angle_alpha 76.253(2)
_cell_angle_beta 74.292(3)
_cell_angle_gamma 71.596(2)
_cell_formula_units_Z 1
_cell_length_a 9.4265(4)
_cell_length_b 13.5130(5)
_cell_length_c 14.2919(6)
_cell_measurement_reflns_used 4201
_cell_measurement_temperature 120
_cell_measurement_theta_max 30.631
_cell_measurement_theta_min 2.330
_cell_volume 1639.65(12)
_computing_cell_refinement 'SAINT v6.45A (Bruker, 2003)'
_computing_data_collection 'SMART v5.625 (Bruker, 2001)'
_computing_data_reduction 'SAINT v6.45A (Bruker, 2003)'
_computing_molecular_graphics
;
O. V. Dolomanov, L. J. Bourhis, R. J. Gildea, J. A. K. Howard and H. Puschmann,
OLEX2: a complete structure solution, refinement and analysis program.
J. Appl. Cryst. (2009). 42, 339-341.
;
_computing_publication_material
;
O. V. Dolomanov, L. J. Bourhis, R. J. Gildea, J. A. K. Howard and H. Puschmann,
OLEX2: a complete structure solution, refinement and analysis program.
J. Appl. Cryst. (2009). 42, 339-341.
;
_computing_structure_refinement
;
XL, G.M. Sheldrick, Acta Cryst.
(2008). A64, 112-122
;
_computing_structure_solution
;
olex2.solve (L.J. Bourhis, O.V. Dolomanov, R.J. Gildea, J.A.K. Howard,
H. Puschmann, in preparation, 2011)
;
_diffrn_ambient_temperature 120
_diffrn_detector 'CCD area detector'
_diffrn_detector_area_resol_mean 5.6
_diffrn_detector_type 'Bruker SMART CCD 6000 area detector'
_diffrn_measured_fraction_theta_full 0.990
_diffrn_measured_fraction_theta_max 0.990
_diffrn_measurement_device 'three-circle diffractometer'
_diffrn_measurement_device_type 'Bruker SMART CCD 6000 area detector'
_diffrn_measurement_method '\w scans'
_diffrn_radiation_monochromator graphite
_diffrn_radiation_probe x-ray
_diffrn_radiation_type MoK\a
_diffrn_radiation_wavelength 0.71073
_diffrn_radiation_xray_symbol K-L~3~
_diffrn_reflns_av_R_equivalents 0.0493
_diffrn_reflns_av_unetI/netI 0.0725
_diffrn_reflns_limit_h_max 12
_diffrn_reflns_limit_h_min -12
_diffrn_reflns_limit_k_max 18
_diffrn_reflns_limit_k_min -18
_diffrn_reflns_limit_l_max 19
_diffrn_reflns_limit_l_min -19
_diffrn_reflns_number 18597
_diffrn_reflns_theta_full 28.50
_diffrn_reflns_theta_max 28.50
_diffrn_reflns_theta_min 1.50
_diffrn_source 'sealed X-ray tube'
_diffrn_source_current 40.0
_diffrn_source_power 2.0
_diffrn_source_target Mo
_diffrn_source_voltage 50.0
_exptl_absorpt_coefficient_mu 0.417
_exptl_absorpt_correction_T_max 0.9783
_exptl_absorpt_correction_T_min 0.1898
_exptl_absorpt_correction_type multi-scan
_exptl_absorpt_process_details
;
SADABS-2006/1 (Bruker,2006) was used for absorption correction.
R(int) was 0.0692 before and 0.0326 after correction.
The Ratio of minimum to maximum transmission is 0.1940.
The \l/2 correction factor is 0.0015.
;
_exptl_crystal_colour 'clear yellowish colourless'
_exptl_crystal_colour_lustre clear
_exptl_crystal_colour_modifier yellowish
_exptl_crystal_colour_primary colourless
_exptl_crystal_density_diffrn 1.309
_exptl_crystal_density_method 'not measured'
_exptl_crystal_description prism
_exptl_crystal_F_000 674
_exptl_crystal_size_max 0.51
_exptl_crystal_size_mid 0.06
_exptl_crystal_size_min 0.03
_refine_diff_density_max 1.015
_refine_diff_density_min -1.147
_refine_diff_density_rms 0.100
_refine_ls_extinction_method none
_refine_ls_goodness_of_fit_ref 0.990
_refine_ls_hydrogen_treatment refall
_refine_ls_matrix_type full
_refine_ls_number_parameters 533
_refine_ls_number_reflns 8224
_refine_ls_number_restraints 0
_refine_ls_restrained_S_all 0.990
_refine_ls_R_factor_all 0.0711
_refine_ls_R_factor_gt 0.0453
_refine_ls_shift/su_max 0.000
_refine_ls_shift/su_mean 0.000
_refine_ls_structure_factor_coef Fsqd
_refine_ls_weighting_details 'calc w=1/[\s^2^(Fo^2^)+(0.0600P)^2^+0.0000P] where P=(Fo^2^+2Fc^2^)/3'
_refine_ls_weighting_scheme calc
_refine_ls_wR_factor_gt 0.1029
_refine_ls_wR_factor_ref 0.1119
_reflns_number_gt 6129
_reflns_number_total 8224
_reflns_threshold_expression >2sigma(I)
_cod_data_source_file c2dt31825c.txt
_cod_data_source_block 3a_11srv208
_cod_database_code 7020733

loop_
_space_group_symop_id
_space_group_symop_operation_xyz
1 'x, y, z'
2 '-x, -y, -z'

loop_
_atom_site_label
_atom_site_type_symbol
_atom_site_fract_x
_atom_site_fract_y
_atom_site_fract_z
_atom_site_U_iso_or_equiv
_atom_site_adp_type
_atom_site_occupancy
_atom_site_symmetry_multiplicity
_atom_site_calc_flag
_atom_site_refinement_flags
Ru1 Ru 0.0000 0.0000 0.5000 0.01084(9) Uani 1 2 d S
P1 P -0.23289(7) 0.13404(5) 0.51697(5) 0.01285(14) Uani 1 1 d .
P2 P -0.10052(7) -0.04059(5) 0.38417(5) 0.01314(14) Uani 1 1 d .
Si1 Si 0.86669(10) 0.42683(7) -0.11214(7) 0.0281(2) Uani 1 1 d .
C1 C 0.1360(3) 0.08077(19) 0.39053(19) 0.0146(5) Uani 1 1 d .
C2 C 0.2238(3) 0.1238(2) 0.32999(19) 0.0171(5) Uani 1 1 d .
C3 C 0.3335(3) 0.1700(2) 0.2566(2) 0.0196(6) Uani 1 1 d .
C4 C 0.3850(3) 0.1416(2) 0.1624(2) 0.0219(6) Uani 1 1 d .
C5 C 0.4917(3) 0.1838(2) 0.0913(2) 0.0243(6) Uani 1 1 d .
C6 C 0.5489(3) 0.2588(2) 0.1110(2) 0.0247(6) Uani 1 1 d .
C7 C 0.5010(3) 0.2858(2) 0.2058(2) 0.0256(6) Uani 1 1 d .
C8 C 0.3950(3) 0.2427(2) 0.2766(2) 0.0228(6) Uani 1 1 d .
C9 C 0.6532(4) 0.3094(2) 0.0356(2) 0.0304(7) Uani 1 1 d .
C10 C 0.7348(4) 0.3533(3) -0.0287(3) 0.0345(8) Uani 1 1 d .
C11 C 0.8288(4) 0.5483(3) -0.0597(3) 0.0369(8) Uani 1 1 d .
C12 C 0.8353(5) 0.4633(4) -0.2395(3) 0.0389(9) Uani 1 1 d .
C13 C 1.0643(4) 0.3413(3) -0.1147(3) 0.0323(7) Uani 1 1 d .
C14 C -0.3710(3) 0.0818(2) 0.4863(2) 0.0155(5) Uani 1 1 d .
C15 C -0.2978(3) 0.0472(2) 0.3858(2) 0.0171(5) Uani 1 1 d .
C21 C -0.2650(3) 0.2634(2) 0.43443(19) 0.0151(5) Uani 1 1 d .
C22 C -0.1517(3) 0.2886(2) 0.3550(2) 0.0175(5) Uani 1 1 d .
C23 C -0.1806(3) 0.3848(2) 0.2917(2) 0.0229(6) Uani 1 1 d .
C24 C -0.3223(4) 0.4574(2) 0.3074(2) 0.0238(6) Uani 1 1 d .
C25 C -0.4377(3) 0.4330(2) 0.3863(2) 0.0239(6) Uani 1 1 d .
C26 C -0.4095(3) 0.3372(2) 0.4485(2) 0.0203(6) Uani 1 1 d .
C31 C -0.3320(3) 0.1758(2) 0.63637(19) 0.0158(5) Uani 1 1 d .
C32 C -0.3200(3) 0.2684(2) 0.6582(2) 0.0186(6) Uani 1 1 d .
C33 C -0.3983(3) 0.3013(2) 0.7477(2) 0.0236(6) Uani 1 1 d .
C34 C -0.4882(3) 0.2430(2) 0.8172(2) 0.0251(7) Uani 1 1 d .
C35 C -0.4972(3) 0.1504(2) 0.7975(2) 0.0245(6) Uani 1 1 d .
C36 C -0.4199(3) 0.1164(2) 0.7078(2) 0.0193(6) Uani 1 1 d .
C41 C -0.0126(3) -0.0193(2) 0.25290(19) 0.0166(5) Uani 1 1 d .
C42 C -0.0236(4) 0.0836(2) 0.2011(2) 0.0252(6) Uani 1 1 d .
C43 C 0.0446(4) 0.1021(3) 0.1027(2) 0.0319(7) Uani 1 1 d .
C44 C 0.1279(4) 0.0179(3) 0.0528(2) 0.0305(7) Uani 1 1 d .
C45 C 0.1409(3) -0.0843(3) 0.1031(2) 0.0256(6) Uani 1 1 d .
C46 C 0.0704(3) -0.1032(2) 0.2018(2) 0.0199(6) Uani 1 1 d .
C51 C -0.1314(3) -0.1720(2) 0.40165(19) 0.0157(5) Uani 1 1 d .
C52 C -0.0719(3) -0.2538(2) 0.4728(2) 0.0169(5) Uani 1 1 d .
C53 C -0.0970(3) -0.3530(2) 0.4879(2) 0.0207(6) Uani 1 1 d .
C54 C -0.1823(3) -0.3718(2) 0.4330(2) 0.0211(6) Uani 1 1 d .
C55 C -0.2426(3) -0.2914(2) 0.3618(2) 0.0206(6) Uani 1 1 d .
C56 C -0.2166(3) -0.1928(2) 0.3465(2) 0.0188(6) Uani 1 1 d .
H4 H 0.346(3) 0.094(2) 0.150(2) 0.011(7) Uiso 1 1 d .
H5 H 0.520(4) 0.165(2) 0.030(2) 0.021(8) Uiso 1 1 d .
H7 H 0.543(3) 0.333(2) 0.221(2) 0.016(7) Uiso 1 1 d .
H8 H 0.359(4) 0.264(3) 0.341(3) 0.032(9) Uiso 1 1 d .
H11A H 0.851(5) 0.529(3) 0.008(3) 0.060(13) Uiso 1 1 d .
H11B H 0.724(7) 0.588(4) -0.058(4) 0.097(19) Uiso 1 1 d .
H11C H 0.901(5) 0.595(3) -0.089(3) 0.056(12) Uiso 1 1 d .
H12A H 0.891(6) 0.506(4) -0.272(4) 0.072(15) Uiso 1 1 d .
H12B H 0.731(6) 0.497(3) -0.244(3) 0.060(13) Uiso 1 1 d .
H12C H 0.862(5) 0.398(4) -0.266(3) 0.055(13) Uiso 1 1 d .
H13A H 1.142(4) 0.378(3) -0.152(3) 0.035(10) Uiso 1 1 d .
H13B H 1.088(5) 0.333(3) -0.044(3) 0.060(13) Uiso 1 1 d .
H13C H 1.079(5) 0.280(4) -0.134(3) 0.056(13) Uiso 1 1 d .
H14A H -0.471(4) 0.136(2) 0.482(2) 0.020(8) Uiso 1 1 d .
H14B H -0.380(4) 0.023(2) 0.539(2) 0.021(8) Uiso 1 1 d .
H15A H -0.288(4) 0.102(3) 0.339(2) 0.028(9) Uiso 1 1 d .
H15B H -0.360(4) 0.010(2) 0.361(2) 0.021(8) Uiso 1 1 d .
H22 H -0.053(4) 0.241(2) 0.340(2) 0.021(8) Uiso 1 1 d .
H23 H -0.100(3) 0.400(2) 0.240(2) 0.010(7) Uiso 1 1 d .
H24 H -0.342(4) 0.522(3) 0.262(2) 0.028(9) Uiso 1 1 d .
H25 H -0.535(4) 0.481(3) 0.399(3) 0.039(10) Uiso 1 1 d .
H26 H -0.498(4) 0.323(3) 0.506(2) 0.026(9) Uiso 1 1 d .
H32 H -0.264(4) 0.312(2) 0.609(2) 0.019(8) Uiso 1 1 d .
H33 H -0.397(4) 0.364(3) 0.763(2) 0.021(8) Uiso 1 1 d .
H34 H -0.543(4) 0.263(3) 0.879(2) 0.027(9) Uiso 1 1 d .
H35 H -0.558(4) 0.114(3) 0.840(3) 0.037(10) Uiso 1 1 d .
H36 H -0.430(4) 0.050(3) 0.696(2) 0.023(8) Uiso 1 1 d .
H42 H -0.086(4) 0.144(3) 0.236(3) 0.040(10) Uiso 1 1 d .
H43 H 0.033(4) 0.174(3) 0.067(3) 0.046(11) Uiso 1 1 d .
H44 H 0.164(4) 0.032(3) -0.018(3) 0.030(9) Uiso 1 1 d .
H45 H 0.191(4) -0.138(3) 0.072(2) 0.030(9) Uiso 1 1 d .
H46 H 0.087(4) -0.175(3) 0.237(2) 0.033(9) Uiso 1 1 d .
H52 H -0.027(4) -0.236(2) 0.510(2) 0.021(8) Uiso 1 1 d .
H53 H -0.061(4) -0.405(3) 0.536(2) 0.023(8) Uiso 1 1 d .
H54 H -0.197(3) -0.436(2) 0.441(2) 0.011(7) Uiso 1 1 d .
H55 H -0.306(3) -0.303(2) 0.327(2) 0.015(7) Uiso 1 1 d .
H56 H -0.251(3) -0.144(2) 0.297(2) 0.015(7) Uiso 1 1 d .

loop_
_atom_site_aniso_label
_atom_site_aniso_U_11
_atom_site_aniso_U_22
_atom_site_aniso_U_33
_atom_site_aniso_U_23
_atom_site_aniso_U_13
_atom_site_aniso_U_12
Ru1 0.00615(14) 0.00989(14) 0.01288(15) -0.00203(10) 0.00100(10) 0.00033(11)
P1 0.0084(3) 0.0117(3) 0.0150(3) -0.0023(2) 0.0000(2) 0.0000(2)
P2 0.0094(3) 0.0125(3) 0.0147(3) -0.0025(2) -0.0006(2) -0.0005(2)
Si1 0.0234(4) 0.0261(4) 0.0290(5) -0.0022(3) 0.0060(3) -0.0102(4)
C1 0.0111(12) 0.0094(11) 0.0209(13) -0.0056(10) -0.0043(10) 0.0034(9)
C2 0.0149(12) 0.0158(12) 0.0173(13) -0.0034(10) -0.0025(10) 0.0000(10)
C3 0.0133(12) 0.0153(13) 0.0222(14) 0.0001(10) 0.0024(10) -0.0004(10)
C4 0.0214(14) 0.0226(14) 0.0190(14) -0.0013(11) -0.0008(11) -0.0069(12)
C5 0.0211(14) 0.0252(15) 0.0200(15) -0.0037(12) 0.0037(11) -0.0040(12)
C6 0.0149(13) 0.0232(14) 0.0263(16) 0.0014(12) 0.0050(11) -0.0036(11)
C7 0.0189(14) 0.0216(14) 0.0349(17) -0.0027(13) -0.0010(12) -0.0091(12)
C8 0.0196(14) 0.0229(14) 0.0222(15) -0.0039(12) 0.0002(11) -0.0046(12)
C9 0.0266(16) 0.0265(16) 0.0255(16) -0.0023(12) 0.0089(13) -0.0035(13)
C10 0.0304(17) 0.0297(17) 0.0360(19) -0.0041(14) 0.0059(14) -0.0096(14)
C11 0.0317(19) 0.0329(19) 0.045(2) -0.0099(16) -0.0025(16) -0.0088(16)
C12 0.036(2) 0.046(2) 0.0329(19) -0.0006(17) 0.0013(15) -0.0191(19)
C13 0.0256(17) 0.0301(18) 0.0346(19) -0.0068(15) 0.0057(14) -0.0075(14)
C14 0.0102(12) 0.0160(12) 0.0194(13) -0.0044(10) -0.0021(10) -0.0020(10)
C15 0.0116(12) 0.0180(13) 0.0199(14) -0.0051(11) -0.0046(10) 0.0009(10)
C21 0.0130(12) 0.0142(12) 0.0163(13) -0.0036(10) -0.0022(10) -0.0013(10)
C22 0.0105(12) 0.0176(13) 0.0204(14) -0.0045(10) -0.0004(10) 0.0004(10)
C23 0.0179(14) 0.0208(14) 0.0247(15) 0.0030(11) -0.0012(11) -0.0057(12)
C24 0.0254(15) 0.0154(13) 0.0281(16) 0.0018(12) -0.0080(12) -0.0039(12)
C25 0.0180(14) 0.0185(14) 0.0267(16) -0.0044(12) -0.0032(12) 0.0061(12)
C26 0.0132(13) 0.0175(13) 0.0234(15) -0.0035(11) -0.0007(11) 0.0026(11)
C31 0.0083(11) 0.0165(12) 0.0165(13) -0.0030(10) -0.0014(9) 0.0042(10)
C32 0.0116(12) 0.0217(14) 0.0197(14) -0.0050(11) -0.0017(10) -0.0008(11)
C33 0.0206(14) 0.0214(14) 0.0255(15) -0.0104(12) -0.0065(12) 0.0050(12)
C34 0.0202(14) 0.0303(16) 0.0152(14) -0.0071(12) -0.0029(11) 0.0080(12)
C35 0.0197(14) 0.0268(15) 0.0181(14) 0.0010(12) 0.0005(11) -0.0013(12)
C36 0.0134(13) 0.0202(14) 0.0192(14) -0.0026(11) -0.0011(10) 0.0000(11)
C41 0.0122(12) 0.0196(13) 0.0166(13) -0.0022(10) -0.0026(10) -0.0035(10)
C42 0.0316(17) 0.0236(15) 0.0191(14) -0.0019(12) -0.0026(12) -0.0092(13)
C43 0.043(2) 0.0301(17) 0.0222(16) 0.0047(13) -0.0063(14) -0.0163(16)
C44 0.0268(17) 0.048(2) 0.0157(15) -0.0035(13) -0.0002(12) -0.0137(15)
C45 0.0197(15) 0.0341(17) 0.0209(15) -0.0113(13) 0.0003(11) -0.0034(13)
C46 0.0118(12) 0.0238(14) 0.0202(14) -0.0041(11) -0.0021(10) -0.0003(11)
C51 0.0117(12) 0.0159(12) 0.0161(13) -0.0052(10) 0.0020(9) -0.0015(10)
C52 0.0120(12) 0.0185(13) 0.0179(13) -0.0066(10) -0.0008(10) -0.0002(10)
C53 0.0212(14) 0.0156(13) 0.0205(14) -0.0021(11) -0.0017(11) -0.0014(11)
C54 0.0183(14) 0.0139(13) 0.0282(16) -0.0062(11) 0.0028(11) -0.0050(11)
C55 0.0141(13) 0.0217(14) 0.0257(15) -0.0088(11) -0.0014(11) -0.0035(11)
C56 0.0159(13) 0.0193(13) 0.0181(14) -0.0023(11) -0.0020(10) -0.0027(11)

loop_
_atom_type_symbol
_atom_type_description
_atom_type_scat_dispersion_real
_atom_type_scat_dispersion_imag
_atom_type_scat_source
C C 0.0033 0.0016 'International Tables Vol C Tables 4.2.6.8 and 6.1.1.4'
H H 0.0000 0.0000 'International Tables Vol C Tables 4.2.6.8 and 6.1.1.4'
Si Si 0.0817 0.0704 'International Tables Vol C Tables 4.2.6.8 and 6.1.1.4'
P P 0.1023 0.0942 'International Tables Vol C Tables 4.2.6.8 and 6.1.1.4'
Ru Ru -1.2594 0.8363 'International Tables Vol C Tables 4.2.6.8 and 6.1.1.4'

loop_
_geom_angle_atom_site_label_1
_geom_angle_atom_site_label_2
_geom_angle_atom_site_label_3
_geom_angle
_geom_angle_site_symmetry_1
_geom_angle_site_symmetry_3
P1 Ru1 P1 180.0 2_556 .
P2 Ru1 P1 82.75(2) 2_556 2_556
P2 Ru1 P1 97.25(2) . 2_556
P2 Ru1 P1 82.76(2) . .
P2 Ru1 P1 97.24(2) 2_556 .
P2 Ru1 P2 180.0 . 2_556
C1 Ru1 P1 80.11(7) 2_556 .
C1 Ru1 P1 99.89(7) . .
C1 Ru1 P1 99.89(7) 2_556 2_556
C1 Ru1 P1 80.11(7) . 2_556
C1 Ru1 P2 92.01(7) . .
C1 Ru1 P2 87.99(7) 2_556 .
C1 Ru1 P2 92.01(7) 2_556 2_556
C1 Ru1 P2 87.99(7) . 2_556
C1 Ru1 C1 180.0 2_556 .
C14 P1 Ru1 105.44(9) . .
C21 P1 Ru1 123.92(8) . .
C21 P1 C14 98.52(12) . .
C31 P1 Ru1 121.37(8) . .
C31 P1 C14 103.47(12) . .
C31 P1 C21 100.24(12) . .
C15 P2 Ru1 108.61(9) . .
C41 P2 Ru1 120.34(9) . .
C41 P2 C15 101.52(12) . .
C41 P2 C51 102.01(12) . .
C51 P2 Ru1 119.78(9) . .
C51 P2 C15 101.69(12) . .
C10 Si1 C11 105.38(17) . .
C10 Si1 C12 112.65(19) . .
C10 Si1 C13 107.93(16) . .
C12 Si1 C11 109.8(2) . .
C12 Si1 C13 108.29(18) . .
C13 Si1 C11 112.80(18) . .
C2 C1 Ru1 175.3(2) . .
C1 C2 C3 177.1(3) . .
C4 C3 C2 120.6(3) . .
C8 C3 C2 121.7(3) . .
C8 C3 C4 117.7(3) . .
C3 C4 H4 117.3(18) . .
C5 C4 C3 121.5(3) . .
C5 C4 H4 121.2(18) . .
C4 C5 C6 120.3(3) . .
C4 C5 H5 119(2) . .
C6 C5 H5 121(2) . .
C5 C6 C7 118.6(3) . .
C5 C6 C9 121.4(3) . .
C7 C6 C9 120.0(3) . .
C6 C7 H7 119.2(18) . .
C8 C7 C6 120.6(3) . .
C8 C7 H7 120.2(18) . .
C3 C8 H8 118(2) . .
C7 C8 C3 121.2(3) . .
C7 C8 H8 120(2) . .
C10 C9 C6 177.4(4) . .
C9 C10 Si1 171.3(4) . .
Si1 C11 H11A 110(3) . .
Si1 C11 H11B 109(3) . .
Si1 C11 H11C 118(2) . .
H11A C11 H11B 111(4) . .
H11A C11 H11C 97(3) . .
H11B C11 H11C 112(4) . .
Si1 C12 H12A 107(3) . .
Si1 C12 H12B 114(3) . .
Si1 C12 H12C 107(3) . .
H12A C12 H12B 109(4) . .
H12A C12 H12C 114(4) . .
H12B C12 H12C 105(4) . .
Si1 C13 H13A 113(2) . .
Si1 C13 H13B 107(2) . .
Si1 C13 H13C 113(3) . .
H13A C13 H13B 96(3) . .
H13A C13 H13C 113(3) . .
H13B C13 H13C 114(4) . .
P1 C14 H14A 112.7(17) . .
P1 C14 H14B 102.6(19) . .
C15 C14 P1 106.74(18) . .
C15 C14 H14A 108.4(17) . .
C15 C14 H14B 112.9(18) . .
H14A C14 H14B 113(3) . .
P2 C15 H15A 106(2) . .
P2 C15 H15B 108.9(17) . .
C14 C15 P2 110.93(18) . .
C14 C15 H15A 111(2) . .
C14 C15 H15B 115.4(17) . .
H15A C15 H15B 104(3) . .
C22 C21 P1 121.73(19) . .
C22 C21 C26 118.4(2) . .
C26 C21 P1 119.8(2) . .
C21 C22 H22 122.7(19) . .
C23 C22 C21 120.6(2) . .
C23 C22 H22 116.7(19) . .
C22 C23 H23 118.4(17) . .
C24 C23 C22 120.4(3) . .
C24 C23 H23 121.1(17) . .
C23 C24 C25 119.7(3) . .
C23 C24 H24 120(2) . .
C25 C24 H24 121(2) . .
C24 C25 H25 121(2) . .
C26 C25 C24 119.9(3) . .
C26 C25 H25 119(2) . .
C21 C26 H26 121.9(18) . .
C25 C26 C21 121.0(3) . .
C25 C26 H26 117.1(18) . .
C32 C31 P1 120.5(2) . .
C36 C31 P1 121.1(2) . .
C36 C31 C32 118.4(3) . .
C31 C32 H32 119.1(18) . .
C33 C32 C31 120.4(3) . .
C33 C32 H32 120.3(18) . .
C32 C33 H33 122(2) . .
C34 C33 C32 120.7(3) . .
C34 C33 H33 116.9(19) . .
C33 C34 H34 123(2) . .
C35 C34 C33 119.3(3) . .
C35 C34 H34 117(2) . .
C34 C35 C36 120.8(3) . .
C34 C35 H35 120(2) . .
C36 C35 H35 119(2) . .
C31 C36 H36 120.7(18) . .
C35 C36 C31 120.4(3) . .
C35 C36 H36 118.9(18) . .
C42 C41 P2 119.9(2) . .
C46 C41 P2 122.2(2) . .
C46 C41 C42 117.9(3) . .
C41 C42 H42 119(2) . .
C43 C42 C41 121.2(3) . .
C43 C42 H42 120(2) . .
C42 C43 C44 120.4(3) . .
C42 C43 H43 120(2) . .
C44 C43 H43 120(2) . .
C43 C44 H44 119(2) . .
C45 C44 C43 119.2(3) . .
C45 C44 H44 122(2) . .
C44 C45 C46 120.6(3) . .
C44 C45 H45 120(2) . .
C46 C45 H45 119(2) . .
C41 C46 H46 120(2) . .
C45 C46 C41 120.7(3) . .
C45 C46 H46 119(2) . .
C52 C51 P2 120.5(2) . .
C56 C51 P2 121.5(2) . .
C56 C51 C52 118.0(3) . .
C51 C52 H52 115(2) . .
C53 C52 C51 120.9(3) . .
C53 C52 H52 123(2) . .
C52 C53 H53 120(2) . .
C54 C53 C52 120.2(3) . .
C54 C53 H53 120(2) . .
C53 C54 C55 119.7(3) . .
C53 C54 H54 120.6(18) . .
C55 C54 H54 119.6(18) . .
C54 C55 H55 119.4(18) . .
C56 C55 C54 120.0(3) . .
C56 C55 H55 120.5(18) . .
C51 C56 H56 121.3(19) . .
C55 C56 C51 121.2(3) . .
C55 C56 H56 117.4(19) . .

loop_
_geom_bond_atom_site_label_1
_geom_bond_atom_site_label_2
_geom_bond_distance
_geom_bond_site_symmetry_2
Ru1 P1 2.3598(6) .
Ru1 P1 2.3598(6) 2_556
Ru1 P2 2.3555(7) 2_556
Ru1 P2 2.3555(7) .
Ru1 C1 2.066(3) 2_556
Ru1 C1 2.066(3) .
P1 C14 1.850(3) .
P1 C21 1.849(3) .
P1 C31 1.835(3) .
P2 C15 1.861(3) .
P2 C41 1.828(3) .
P2 C51 1.837(3) .
Si1 C10 1.836(3) .
Si1 C11 1.858(4) .
Si1 C12 1.849(4) .
Si1 C13 1.853(4) .
C1 C2 1.204(4) .
C2 C3 1.438(4) .
C3 C4 1.403(4) .
C3 C8 1.402(4) .
C4 C5 1.380(4) .
C4 H4 0.90(3) .
C5 C6 1.398(4) .
C5 H5 0.92(3) .
C6 C7 1.405(4) .
C6 C9 1.449(4) .
C7 C8 1.379(4) .
C7 H7 0.94(3) .
C8 H8 0.97(3) .
C9 C10 1.197(4) .
C11 H11A 1.01(4) .
C11 H11B 0.96(6) .
C11 H11C 1.01(4) .
C12 H12A 0.86(5) .
C12 H12B 0.96(5) .
C12 H12C 0.97(4) .
C13 H13A 0.98(4) .
C13 H13B 1.07(4) .
C13 H13C 0.89(4) .
C14 C15 1.529(4) .
C14 H14A 1.00(3) .
C14 H14B 0.96(3) .
C15 H15A 0.89(3) .
C15 H15B 1.04(3) .
C21 C22 1.391(4) .
C21 C26 1.407(4) .
C22 C23 1.390(4) .
C22 H22 0.95(3) .
C23 C24 1.383(4) .
C23 H23 0.94(3) .
C24 C25 1.396(4) .
C24 H24 0.95(3) .
C25 C26 1.379(4) .
C25 H25 0.94(4) .
C26 H26 1.03(3) .
C31 C32 1.403(4) .
C31 C36 1.396(4) .
C32 C33 1.389(4) .
C32 H32 0.96(3) .
C33 C34 1.385(4) .
C33 H33 0.93(3) .
C34 C35 1.379(5) .
C34 H34 0.95(3) .
C35 C36 1.395(4) .
C35 H35 0.88(4) .
C36 H36 0.98(3) .
C41 C42 1.399(4) .
C41 C46 1.398(4) .
C42 C43 1.378(4) .
C42 H42 1.00(4) .
C43 C44 1.391(5) .
C43 H43 0.97(4) .
C44 C45 1.381(5) .
C44 H44 0.97(3) .
C45 C46 1.387(4) .
C45 H45 0.88(3) .
C46 H46 0.97(3) .
C51 C52 1.398(4) .
C51 C56 1.392(4) .
C52 C53 1.391(4) .
C52 H52 0.87(3) .
C53 C54 1.376(4) .
C53 H53 0.91(3) .
C54 C55 1.392(4) .
C54 H54 0.90(3) .
C55 C56 1.386(4) .
C55 H55 0.94(3) .
C56 H56 0.90(3) .
